data_4518629
loop_
_publ_author_name
'Lin, Yeo-Sin'
'Abate, Seid Yimer'
'Wang, Chun-I'
'Wen, Yuh-Sheng'
'Chen, Chih-I'
'Hsu, Chao-Ping'
'Chueh, Chu-Chen'
'Tao, Yu-Tai'
'Sun, Shih-Sheng'

_publ_section_title
;
 Low-Cost Hole-Transporting Materials Based on Carbohelicene for
 High-Performance Perovskite Solar Cells
;
_journal_name_full 'ACS Applied Materials &amp; Interfaces'
_journal_paper_doi 10.1021/acsami.1c02004
_journal_year 2021
_chemical_formula_sum 'C50 H40 N2 O4'
_chemical_formula_weight 732.84
_space_group_crystal_system monoclinic
_space_group_IT_number 14
_space_group_name_Hall '-P 2ybc'
_space_group_name_H-M_alt 'P 1 21/c 1'
_atom_sites_solution_hydrogens geom
_audit_creation_method SHELXL-2017/1
_cell_angle_alpha 90
_cell_angle_beta 91.057(2)
_cell_angle_gamma 90
_cell_formula_units_Z 8
_cell_length_a 12.0421(2)
_cell_length_b 19.8448(3)
_cell_length_c 31.8609(5)
_cell_measurement_reflns_used 15893
_cell_measurement_temperature 150(2)
_cell_measurement_theta_max 28.8380
_cell_measurement_theta_min 3.1360
_cell_volume 7612.6(2)
_computing_cell_refinement 'CrysAlisPro 1.171.39.46 (Rigaku OD, 2018)'
_computing_data_collection 'CrysAlisPro 1.171.39.46 (Rigaku OD, 2018)'
_computing_data_reduction 'CrysAlisPro 1.171.39.46 (Rigaku OD, 2018)'
_computing_structure_refinement 'SHELXL-2017/1 (Sheldrick, 2017)'
_diffrn_ambient_temperature 150(2)
_diffrn_detector_area_resol_mean 10.2496
_diffrn_measured_fraction_theta_full 0.998
_diffrn_measured_fraction_theta_max 0.974
_diffrn_measurement_device_type 'Xcalibur, Atlas, Gemini'
_diffrn_measurement_method '\w scans'
_diffrn_radiation_type MoK\a
_diffrn_radiation_wavelength 0.71073
_diffrn_reflns_av_R_equivalents 0.0388
_diffrn_reflns_av_unetI/netI 0.0508
_diffrn_reflns_Laue_measured_fraction_full 0.998
_diffrn_reflns_Laue_measured_fraction_max 0.974
_diffrn_reflns_limit_h_max 15
_diffrn_reflns_limit_h_min -15
_diffrn_reflns_limit_k_max 24
_diffrn_reflns_limit_k_min -25
_diffrn_reflns_limit_l_max 40
_diffrn_reflns_limit_l_min -40
_diffrn_reflns_number 51656
_diffrn_reflns_point_group_measured_fraction_full 0.998
_diffrn_reflns_point_group_measured_fraction_max 0.974
_diffrn_reflns_theta_full 25.242
_diffrn_reflns_theta_max 27.499
_diffrn_reflns_theta_min 2.756
_diffrn_source 'fine-focus sealed X-ray tube'
_exptl_absorpt_coefficient_mu 0.081
_exptl_absorpt_correction_T_max 1.00000
_exptl_absorpt_correction_T_min 0.81424
_exptl_absorpt_correction_type multi-scan
_exptl_absorpt_process_details
; 
CrysAlisPro 1.171.39.46 (Rigaku Oxford Diffraction, 2018) 
Empirical absorption correction using spherical harmonics, 
 implemented in SCALE3 ABSPACK scaling algorithm. 
;
_exptl_crystal_density_diffrn 1.279
_exptl_crystal_description plate
_exptl_crystal_F_000 3088
_exptl_crystal_size_max 0.25
_exptl_crystal_size_mid 0.20
_exptl_crystal_size_min 0.15
_refine_diff_density_max 0.765
_refine_diff_density_min -0.458
_refine_diff_density_rms 0.045
_refine_ls_extinction_method none
_refine_ls_goodness_of_fit_ref 1.013
_refine_ls_hydrogen_treatment constr
_refine_ls_matrix_type full
_refine_ls_number_parameters 1029
_refine_ls_number_reflns 17035
_refine_ls_number_restraints 12
_refine_ls_restrained_S_all 1.013
_refine_ls_R_factor_all 0.0909
_refine_ls_R_factor_gt 0.0530
_refine_ls_shift/su_max 0.000
_refine_ls_shift/su_mean 0.000
_refine_ls_structure_factor_coef Fsqd
_refine_ls_weighting_details 'w=1/[\s^2^(Fo^2^)+(0.0539P)^2^+2.1669P] where P=(Fo^2^+2Fc^2^)/3'
_refine_ls_weighting_scheme calc
_refine_ls_wR_factor_gt 0.1129
_refine_ls_wR_factor_ref 0.1341
_reflns_Friedel_coverage 0.000
_reflns_number_gt 11351
_reflns_number_total 17035
_reflns_threshold_expression 'I > 2\s(I)'
_cod_data_source_file am1c02004_si_002.cif
_cod_data_source_block ic19628
_cod_original_sg_symbol_H-M 'P 21/c'
_cod_database_code 4518629
_shelx_shelxl_version_number 2017/1
_shelx_space_group_comment
; 
The symmetry employed for this shelxl refinement is uniquely defined 
by the following loop, which should always be used as a source of 
symmetry information in preference to the above space-group names. 
They are only intended as comments. 
;

loop_
_space_group_symop_operation_xyz
'x, y, z'
'-x, y+1/2, -z+1/2'
'-x, -y, -z'
'x, -y-1/2, z-1/2'

loop_
_atom_site_label
_atom_site_type_symbol
_atom_site_fract_x
_atom_site_fract_y
_atom_site_fract_z
_atom_site_U_iso_or_equiv
_atom_site_adp_type
_atom_site_occupancy
_atom_site_site_symmetry_order
_atom_site_calc_flag
_atom_site_refinement_flags_posn
_atom_site_refinement_flags_adp
_atom_site_refinement_flags_occupancy
_atom_site_disorder_assembly
_atom_site_disorder_group
O1 O 0.00148(11) 0.16595(7) 0.26936(4) 0.0434(3) Uani 1 1 d . . . . .
O2 O 0.72986(10) 0.26119(7) 0.36791(4) 0.0426(3) Uani 1 1 d . . . . .
O3 O 0.45094(11) 0.67054(7) 0.49748(4) 0.0434(3) Uani 1 1 d . . . . .
O4 O 0.63898(11) 0.44578(7) 0.24455(4) 0.0425(3) Uani 1 1 d . . . . .
N1 N 0.27405(12) 0.28188(8) 0.39349(5) 0.0331(4) Uani 1 1 d . . . . .
N2 N 0.31425(11) 0.51782(8) 0.35873(5) 0.0339(4) Uani 1 1 d . . . . .
C1 C 0.22728(14) 0.31973(9) 0.42639(5) 0.0295(4) Uani 1 1 d . . . . .
C2 C 0.27875(15) 0.31919(9) 0.46653(6) 0.0337(4) Uani 1 1 d . . . . .
H2A H 0.350055 0.299462 0.470478 0.040 Uiso 1 1 calc R U . . .
C3 C 0.22535(15) 0.34721(9) 0.49963(6) 0.0341(4) Uani 1 1 d . . . . .
H3A H 0.259474 0.345541 0.526730 0.041 Uiso 1 1 calc R U . . .
C4 C 0.12102(15) 0.37855(9) 0.49473(5) 0.0292(4) Uani 1 1 d . . . . .
C5 C 0.05451(16) 0.39472(9) 0.52995(6) 0.0337(4) Uani 1 1 d . . . . .
H5A H 0.084495 0.390284 0.557603 0.040 Uiso 1 1 calc R U . . .
C6 C -0.05065(16) 0.41623(9) 0.52405(6) 0.0362(4) Uani 1 1 d . . . . .
H6A H -0.097747 0.420121 0.547521 0.043 Uiso 1 1 calc R U . . .
C7 C -0.09285(15) 0.43332(9) 0.48328(6) 0.0324(4) Uani 1 1 d . . . . .
C8 C -0.20304(15) 0.45722(10) 0.47784(7) 0.0391(5) Uani 1 1 d . . . . .
H8A H -0.249424 0.461227 0.501511 0.047 Uiso 1 1 calc R U . . .
C9 C -0.24294(15) 0.47438(10) 0.43939(7) 0.0410(5) Uani 1 1 d . . . . .
H9A H -0.319403 0.485105 0.435770 0.049 Uiso 1 1 calc R U . . .
C10 C -0.17189(14) 0.47658(9) 0.40433(6) 0.0352(4) Uani 1 1 d . . . . .
C11 C -0.21373(15) 0.49646(11) 0.36401(7) 0.0435(5) Uani 1 1 d . . . . .
H11A H -0.290323 0.507062 0.360709 0.052 Uiso 1 1 calc R U . . .
C12 C -0.14743(16) 0.50058(11) 0.33047(7) 0.0450(5) Uani 1 1 d . . . . .
H12A H -0.179000 0.507380 0.303259 0.054 Uiso 1 1 calc R U . . .
C13 C -0.02971(15) 0.49473(10) 0.33580(6) 0.0349(4) Uani 1 1 d . . . . .
C14 C 0.04315(16) 0.50920(10) 0.30286(6) 0.0404(5) Uani 1 1 d . . . . .
H14A H 0.013445 0.515858 0.275341 0.048 Uiso 1 1 calc R U . . .
C15 C 0.15501(16) 0.51388(10) 0.30942(6) 0.0374(4) Uani 1 1 d . . . . .
H15A H 0.202458 0.522588 0.286549 0.045 Uiso 1 1 calc R U . . .
C16 C 0.20003(14) 0.50577(9) 0.35020(5) 0.0297(4) Uani 1 1 d . . . . .
C17 C 0.13104(13) 0.48737(9) 0.38234(5) 0.0268(4) Uani 1 1 d . . . . .
H17A H 0.162130 0.480363 0.409614 0.032 Uiso 1 1 calc R U . . .
C18 C 0.01575(13) 0.47865(9) 0.37591(5) 0.0279(4) Uani 1 1 d . . . . .
C19 C -0.05849(13) 0.45887(9) 0.40933(6) 0.0290(4) Uani 1 1 d . . . . .
C20 C -0.02351(13) 0.42769(9) 0.44807(5) 0.0278(4) Uani 1 1 d . . . . .
C21 C 0.07775(14) 0.38851(8) 0.45360(5) 0.0272(4) Uani 1 1 d . . . . .
C22 C 0.13077(14) 0.35582(8) 0.42024(5) 0.0275(4) Uani 1 1 d . . . . .
H22A H 0.099081 0.358758 0.392778 0.033 Uiso 1 1 calc R U . . .
C23 C 0.20496(14) 0.25299(9) 0.36162(5) 0.0288(4) Uani 1 1 d . . . . .
C24 C 0.10668(15) 0.22020(9) 0.37138(6) 0.0319(4) Uani 1 1 d . . . . .
H24A H 0.085031 0.217242 0.399838 0.038 Uiso 1 1 calc R U . . .
C25 C 0.03999(15) 0.19187(9) 0.34033(6) 0.0325(4) Uani 1 1 d . . . . .
H25A H -0.027796 0.170668 0.347510 0.039 Uiso 1 1 calc R U . . .
C26 C 0.07173(15) 0.19427(9) 0.29870(6) 0.0320(4) Uani 1 1 d . . . . .
C27 C 0.17056(15) 0.22527(9) 0.28873(6) 0.0342(4) Uani 1 1 d . . . . .
H27A H 0.194054 0.226166 0.260432 0.041 Uiso 1 1 calc R U . . .
C28 C 0.23542(14) 0.25506(9) 0.31994(6) 0.0332(4) Uani 1 1 d . . . . .
H28A H 0.302129 0.277341 0.312597 0.040 Uiso 1 1 calc R U . . .
C29 C 0.39164(14) 0.27848(9) 0.38900(6) 0.0313(4) Uani 1 1 d . . . . .
C30 C 0.44102(15) 0.21705(10) 0.37987(7) 0.0398(5) Uani 1 1 d . . . . .
H30A H 0.397047 0.177335 0.378610 0.048 Uiso 1 1 calc R U . . .
C31 C 0.55335(15) 0.21331(10) 0.37261(7) 0.0436(5) Uani 1 1 d . . . . .
H31A H 0.585902 0.171299 0.365558 0.052 Uiso 1 1 calc R U . . .
C32 C 0.61922(15) 0.27068(9) 0.37554(6) 0.0347(4) Uani 1 1 d . . . . .
C33 C 0.57130(15) 0.33149(9) 0.38573(6) 0.0369(4) Uani 1 1 d . . . . .
H33A H 0.615937 0.370767 0.388479 0.044 Uiso 1 1 calc R U . . .
C34 C 0.45767(15) 0.33517(9) 0.39194(6) 0.0356(4) Uani 1 1 d . . . . .
H34A H 0.424841 0.377391 0.398317 0.043 Uiso 1 1 calc R U . . .
C35 C 0.0299(3) 0.16976(15) 0.22658(8) 0.0573(9) Uani 0.821(5) 1 d . U P A 1
H35A H -0.027646 0.147524 0.209404 0.086 Uiso 0.821(5) 1 calc R U P A 1
H35B H 0.035696 0.217134 0.218220 0.086 Uiso 0.821(5) 1 calc R U P A 1
H35C H 0.101313 0.147268 0.222469 0.086 Uiso 0.821(5) 1 calc R U P A 1
C35' C -0.1000(10) 0.1445(7) 0.2778(4) 0.055(4) Uani 0.179(5) 1 d . U P A 2
H35D H -0.134982 0.126225 0.252276 0.082 Uiso 0.179(5) 1 calc R U P A 2
H35E H -0.095583 0.109281 0.299346 0.082 Uiso 0.179(5) 1 calc R U P A 2
H35F H -0.144320 0.182258 0.288161 0.082 Uiso 0.179(5) 1 calc R U P A 2
C36 C 0.80242(16) 0.31609(11) 0.37693(7) 0.0460(5) Uani 1 1 d . . . . .
H36A H 0.878708 0.303348 0.370246 0.069 Uiso 1 1 calc R U . . .
H36B H 0.780073 0.355168 0.359973 0.069 Uiso 1 1 calc R U . . .
H36C H 0.798468 0.327563 0.406781 0.069 Uiso 1 1 calc R U . . .
C37 C 0.34583(14) 0.55691(9) 0.39444(5) 0.0296(4) Uani 1 1 d . . . . .
C38 C 0.43609(15) 0.53798(10) 0.41988(6) 0.0364(4) Uani 1 1 d . . . . .
H38A H 0.475238 0.497651 0.413881 0.044 Uiso 1 1 calc R U . . .
C39 C 0.46913(15) 0.57711(10) 0.45362(6) 0.0376(4) Uani 1 1 d . . . . .
H39A H 0.531591 0.563994 0.470337 0.045 Uiso 1 1 calc R U . . .
C40 C 0.41174(15) 0.63551(10) 0.46329(5) 0.0324(4) Uani 1 1 d . . . . .
C41 C 0.32073(14) 0.65444(9) 0.43863(5) 0.0308(4) Uani 1 1 d . . . . .
H41A H 0.280098 0.693956 0.445233 0.037 Uiso 1 1 calc R U . . .
C42 C 0.28939(14) 0.61532(9) 0.40427(5) 0.0291(4) Uani 1 1 d . . . . .
H42A H 0.227941 0.628961 0.387187 0.035 Uiso 1 1 calc R U . . .
C43 C 0.39531(14) 0.49844(9) 0.32929(5) 0.0293(4) Uani 1 1 d . . . . .
C44 C 0.38551(15) 0.43853(9) 0.30738(6) 0.0356(4) Uani 1 1 d . . . . .
H44A H 0.323554 0.410092 0.312156 0.043 Uiso 1 1 calc R U . . .
C45 C 0.46434(16) 0.41910(10) 0.27854(6) 0.0365(4) Uani 1 1 d . . . . .
H45A H 0.455468 0.378116 0.263438 0.044 Uiso 1 1 calc R U . . .
C46 C 0.55572(14) 0.45950(9) 0.27184(5) 0.0320(4) Uani 1 1 d . . . . .
C47 C 0.56643(14) 0.51992(9) 0.29372(5) 0.0306(4) Uani 1 1 d . . . . .
H47A H 0.629012 0.547980 0.289224 0.037 Uiso 1 1 calc R U . . .
C48 C 0.48684(14) 0.53942(9) 0.32191(5) 0.0289(4) Uani 1 1 d . . . . .
H48A H 0.494557 0.581062 0.336379 0.035 Uiso 1 1 calc R U . . .
C49 C 0.39149(19) 0.72897(11) 0.50935(7) 0.0492(5) Uani 1 1 d . . . . .
H49A H 0.427610 0.749369 0.534060 0.074 Uiso 1 1 calc R U . . .
H49B H 0.390706 0.761376 0.486132 0.074 Uiso 1 1 calc R U . . .
H49C H 0.315075 0.716558 0.516048 0.074 Uiso 1 1 calc R U . . .
C50 C 0.62601(19) 0.38727(12) 0.21912(7) 0.0580(6) Uani 1 1 d . . . . .
H50A H 0.690343 0.382633 0.200949 0.087 Uiso 1 1 calc R U . . .
H50B H 0.620440 0.347419 0.237123 0.087 Uiso 1 1 calc R U . . .
H50C H 0.558305 0.391461 0.201775 0.087 Uiso 1 1 calc R U . . .
O5 O -0.11030(12) 0.38477(9) 0.24222(5) 0.0688(5) Uani 1 1 d . . . . .
O6 O 0.02991(12) 0.66501(7) 0.00056(4) 0.0474(4) Uani 1 1 d . . . . .
O7 O -0.14841(13) 0.26346(9) 0.11824(5) 0.0615(4) Uani 1 1 d . . . . .
O8 O 0.59707(13) 0.20532(8) 0.24411(6) 0.0582(4) Uani 1 1 d . . . . .
N3 N 0.18806(11) 0.50965(8) 0.13525(4) 0.0305(3) Uani 1 1 d . . . . .
N4 N 0.31429(14) 0.28427(8) 0.11245(5) 0.0409(4) Uani 1 1 d . . . . .
C51 C 0.30082(14) 0.51877(9) 0.14862(5) 0.0285(4) Uani 1 1 d . . . . .
C52 C 0.32602(15) 0.54466(10) 0.18866(6) 0.0331(4) Uani 1 1 d . . . . .
H52A H 0.268476 0.552558 0.208061 0.040 Uiso 1 1 calc R U . . .
C53 C 0.43358(15) 0.55839(9) 0.19952(6) 0.0323(4) Uani 1 1 d . . . . .
H53A H 0.450064 0.577035 0.226378 0.039 Uiso 1 1 calc R U . . .
C54 C 0.52109(14) 0.54554(9) 0.17178(5) 0.0284(4) Uani 1 1 d . . . . .
C55 C 0.63053(14) 0.56882(9) 0.18132(6) 0.0311(4) Uani 1 1 d . . . . .
H55A H 0.647478 0.586734 0.208343 0.037 Uiso 1 1 calc R U . . .
C56 C 0.70993(14) 0.56559(9) 0.15233(6) 0.0334(4) Uani 1 1 d . . . . .
H56A H 0.780275 0.585524 0.158137 0.040 Uiso 1 1 calc R U . . .
C57 C 0.69083(14) 0.53284(9) 0.11297(6) 0.0308(4) Uani 1 1 d . . . . .
C58 C 0.77306(15) 0.53694(10) 0.08164(6) 0.0382(5) Uani 1 1 d . . . . .
H58A H 0.841987 0.558372 0.087825 0.046 Uiso 1 1 calc R U . . .
C59 C 0.75374(15) 0.51054(11) 0.04311(6) 0.0408(5) Uani 1 1 d . . . . .
H59A H 0.805580 0.518252 0.021509 0.049 Uiso 1 1 calc R U . . .
C60 C 0.65765(14) 0.47161(9) 0.03437(6) 0.0331(4) Uani 1 1 d . . . . .
C61 C 0.63865(16) 0.44572(10) -0.00698(6) 0.0361(4) Uani 1 1 d . . . . .
H61A H 0.691953 0.453861 -0.027994 0.043 Uiso 1 1 calc R U . . .
C62 C 0.54674(16) 0.41003(9) -0.01674(6) 0.0351(4) Uani 1 1 d . . . . .
H62A H 0.530195 0.398927 -0.045182 0.042 Uiso 1 1 calc R U . . .
C63 C 0.47417(15) 0.38888(9) 0.01557(5) 0.0326(4) Uani 1 1 d . . . . .
C64 C 0.38520(17) 0.34443(10) 0.00693(6) 0.0390(5) Uani 1 1 d . . . . .
H64A H 0.363888 0.335807 -0.021425 0.047 Uiso 1 1 calc R U . . .
C65 C 0.32907(17) 0.31354(10) 0.03840(6) 0.0414(5) Uani 1 1 d . . . . .
H65A H 0.267820 0.284924 0.031997 0.050 Uiso 1 1 calc R U . . .
C66 C 0.36257(16) 0.32438(10) 0.08039(6) 0.0367(4) Uani 1 1 d . . . . .
C67 C 0.44231(15) 0.37192(9) 0.08962(6) 0.0321(4) Uani 1 1 d . . . . .
H67A H 0.461220 0.380855 0.118160 0.039 Uiso 1 1 calc R U . . .
C68 C 0.49693(14) 0.40787(9) 0.05774(5) 0.0297(4) Uani 1 1 d . . . . .
C69 C 0.57963(14) 0.45989(9) 0.06625(5) 0.0286(4) Uani 1 1 d . . . . .
C70 C 0.58893(14) 0.49943(9) 0.10439(5) 0.0283(4) Uani 1 1 d . . . . .
C71 C 0.49789(13) 0.51384(8) 0.13258(5) 0.0264(4) Uani 1 1 d . . . . .
C72 C 0.38482(13) 0.50395(9) 0.12138(5) 0.0271(4) Uani 1 1 d . . . . .
H72A H 0.366371 0.486620 0.094344 0.033 Uiso 1 1 calc R U . . .
C73 C 0.11364(14) 0.47786(9) 0.16293(5) 0.0284(4) Uani 1 1 d . . . . .
C74 C 0.00200(14) 0.49657(10) 0.16472(6) 0.0331(4) Uani 1 1 d . . . . .
H74A H -0.024939 0.532596 0.147745 0.040 Uiso 1 1 calc R U . . .
C75 C -0.06937(15) 0.46324(11) 0.19088(6) 0.0403(5) Uani 1 1 d . . . . .
H75A H -0.145421 0.475889 0.191323 0.048 Uiso 1 1 calc R U . . .
C76 C -0.03162(16) 0.41170(11) 0.21644(6) 0.0417(5) Uani 1 1 d . . . . .
C77 C 0.07923(16) 0.39325(10) 0.21560(6) 0.0391(5) Uani 1 1 d . . . . .
H77A H 0.106247 0.358188 0.233334 0.047 Uiso 1 1 calc R U . . .
C78 C 0.15051(15) 0.42607(9) 0.18883(6) 0.0328(4) Uani 1 1 d . . . . .
H78A H 0.226266 0.412818 0.188190 0.039 Uiso 1 1 calc R U . . .
C79 C 0.14885(13) 0.55038(9) 0.10113(5) 0.0272(4) Uani 1 1 d . . . . .
C80 C 0.18139(14) 0.61684(9) 0.09762(6) 0.0307(4) Uani 1 1 d . . . . .
H80A H 0.229724 0.635487 0.118465 0.037 Uiso 1 1 calc R U . . .
C81 C 0.14531(15) 0.65721(9) 0.06440(6) 0.0334(4) Uani 1 1 d . . . . .
H81A H 0.170030 0.702530 0.062304 0.040 Uiso 1 1 calc R U . . .
C82 C 0.07322(15) 0.63078(10) 0.03450(5) 0.0322(4) Uani 1 1 d . . . . .
C83 C 0.03943(15) 0.56439(10) 0.03776(6) 0.0356(4) Uani 1 1 d . . . . .
H83A H -0.010482 0.546219 0.017281 0.043 Uiso 1 1 calc R U . . .
C84 C 0.07715(14) 0.52429(10) 0.07027(6) 0.0328(4) Uani 1 1 d . . . . .
H84A H 0.054227 0.478555 0.071715 0.039 Uiso 1 1 calc R U . . .
C85 C -0.0777(2) 0.33618(13) 0.27142(8) 0.0695(8) Uani 1 1 d . . . . .
H85A H -0.142173 0.321777 0.287438 0.104 Uiso 1 1 calc R U . . .
H85B H -0.046399 0.297317 0.256786 0.104 Uiso 1 1 calc R U . . .
H85C H -0.021390 0.355232 0.290611 0.104 Uiso 1 1 calc R U . . .
C86 C 0.0468(2) 0.73499(11) -0.00146(7) 0.0586(6) Uani 1 1 d . . . . .
H86A H 0.011700 0.752766 -0.027148 0.088 Uiso 1 1 calc R U . . .
H86B H 0.013894 0.756529 0.023034 0.088 Uiso 1 1 calc R U . . .
H86C H 0.126675 0.744481 -0.001678 0.088 Uiso 1 1 calc R U . . .
C87 C 0.19651(17) 0.27945(11) 0.11387(6) 0.0405(5) Uani 1 1 d . . . . .
C88 C 0.13083(17) 0.33436(11) 0.10393(6) 0.0436(5) Uani 1 1 d . . . . .
H88A H 0.165252 0.375492 0.096196 0.052 Uiso 1 1 calc R U . . .
C89 C 0.01608(18) 0.33106(11) 0.10493(6) 0.0467(5) Uani 1 1 d . . . . .
H89A H -0.027264 0.369558 0.097861 0.056 Uiso 1 1 calc R U . . .
C90 C -0.03528(18) 0.27173(12) 0.11622(6) 0.0479(5) Uani 1 1 d . . . . .
C91 C 0.0300(2) 0.21592(12) 0.12581(7) 0.0536(6) Uani 1 1 d . . . . .
H91A H -0.004618 0.174736 0.133300 0.064 Uiso 1 1 calc R U . . .
C92 C 0.14446(19) 0.21930(11) 0.12465(6) 0.0486(5) Uani 1 1 d . . . . .
H92A H 0.187799 0.180579 0.131213 0.058 Uiso 1 1 calc R U . . .
C93 C 0.38359(16) 0.26120(9) 0.14574(6) 0.0362(4) Uani 1 1 d . . . . .
C94 C 0.48950(18) 0.23759(10) 0.13757(6) 0.0421(5) Uani 1 1 d . . . . .
H94A H 0.512392 0.233992 0.109282 0.050 Uiso 1 1 calc R U . . .
C95 C 0.56229(18) 0.21924(10) 0.16942(7) 0.0457(5) Uani 1 1 d . . . . .
H95A H 0.635263 0.204785 0.163032 0.055 Uiso 1 1 calc R U . . .
C96 C 0.52897(17) 0.22187(10) 0.21077(6) 0.0424(5) Uani 1 1 d . . . . .
C97 C 0.42189(17) 0.24195(11) 0.21934(6) 0.0430(5) Uani 1 1 d . . . . .
H97A H 0.397301 0.241805 0.247504 0.052 Uiso 1 1 calc R U . . .
C98 C 0.34999(17) 0.26229(10) 0.18737(6) 0.0394(5) Uani 1 1 d . . . . .
H98A H 0.277262 0.277088 0.193846 0.047 Uiso 1 1 calc R U . . .
C99 C -0.2155(2) 0.32113(14) 0.10890(9) 0.0721(8) Uani 1 1 d . . . . .
H99A H -0.294069 0.309224 0.111345 0.108 Uiso 1 1 calc R U . . .
H99B H -0.197041 0.357379 0.128721 0.108 Uiso 1 1 calc R U . . .
H99C H -0.201301 0.336334 0.080230 0.108 Uiso 1 1 calc R U . . .
C100 C 0.7098(2) 0.19052(17) 0.23813(11) 0.0730(11) Uani 0.835(5) 1 d . U P B 1
H10A H 0.745410 0.179874 0.265241 0.109 Uiso 0.835(5) 1 calc R U P B 1
H10B H 0.716170 0.151751 0.219277 0.109 Uiso 0.835(5) 1 calc R U P B 1
H10C H 0.746545 0.229620 0.225718 0.109 Uiso 0.835(5) 1 calc R U P B 1
C101 C 0.5759(11) 0.2189(7) 0.2802(4) 0.047(4) Uani 0.165(5) 1 d . U P B 2
H10D H 0.635686 0.202457 0.298751 0.070 Uiso 0.165(5) 1 calc R U P B 2
H10E H 0.569133 0.267908 0.283171 0.070 Uiso 0.165(5) 1 calc R U P B 2
H10F H 0.505756 0.197478 0.287719 0.070 Uiso 0.165(5) 1 calc R U P B 2

loop_
_atom_site_aniso_label
_atom_site_aniso_U_11
_atom_site_aniso_U_22
_atom_site_aniso_U_33
_atom_site_aniso_U_23
_atom_site_aniso_U_13
_atom_site_aniso_U_12
O1 0.0450(8) 0.0455(8) 0.0394(8) -0.0055(6) -0.0076(6) -0.0105(7)
O2 0.0259(7) 0.0367(8) 0.0652(9) -0.0076(7) 0.0016(6) 0.0021(6)
O3 0.0387(8) 0.0506(9) 0.0407(8) -0.0147(7) -0.0066(6) 0.0021(6)
O4 0.0360(7) 0.0475(9) 0.0443(8) -0.0080(6) 0.0142(6) 0.0037(6)
N1 0.0262(8) 0.0375(9) 0.0357(9) -0.0136(7) -0.0010(7) 0.0070(7)
N2 0.0235(7) 0.0461(10) 0.0323(8) -0.0105(7) 0.0050(6) -0.0033(7)
C1 0.0287(9) 0.0293(10) 0.0307(10) -0.0047(7) 0.0016(8) 0.0029(7)
C2 0.0317(10) 0.0330(10) 0.0361(10) -0.0014(8) -0.0040(8) 0.0070(8)
C3 0.0406(11) 0.0321(10) 0.0294(10) -0.0011(8) -0.0051(8) 0.0019(8)
C4 0.0360(10) 0.0233(9) 0.0283(9) -0.0024(7) 0.0035(8) -0.0017(7)
C5 0.0455(11) 0.0283(10) 0.0275(9) -0.0043(7) 0.0053(8) -0.0048(8)
C6 0.0437(11) 0.0298(10) 0.0356(11) -0.0062(8) 0.0165(9) -0.0062(8)
C7 0.0305(9) 0.0243(9) 0.0427(11) -0.0057(8) 0.0106(8) -0.0036(7)
C8 0.0298(10) 0.0337(11) 0.0545(13) -0.0077(9) 0.0164(9) -0.0027(8)
C9 0.0192(9) 0.0391(11) 0.0650(14) -0.0099(10) 0.0076(9) 0.0025(8)
C10 0.0244(9) 0.0310(10) 0.0503(12) -0.0066(9) -0.0004(8) 0.0014(8)
C11 0.0236(9) 0.0462(12) 0.0604(14) -0.0024(10) -0.0068(9) 0.0055(9)
C12 0.0323(10) 0.0538(13) 0.0484(12) 0.0018(10) -0.0130(9) 0.0036(9)
C13 0.0296(9) 0.0368(11) 0.0380(11) 0.0000(8) -0.0058(8) 0.0011(8)
C14 0.0395(11) 0.0491(12) 0.0323(10) 0.0021(9) -0.0079(9) 0.0008(9)
C15 0.0375(10) 0.0435(12) 0.0313(10) 0.0010(8) 0.0019(8) -0.0017(9)
C16 0.0253(9) 0.0331(10) 0.0308(10) -0.0041(8) 0.0001(7) 0.0013(7)
C17 0.0246(8) 0.0279(9) 0.0277(9) -0.0035(7) -0.0012(7) 0.0025(7)
C18 0.0245(9) 0.0261(9) 0.0330(10) -0.0046(7) -0.0006(7) 0.0037(7)
C19 0.0228(8) 0.0266(9) 0.0376(10) -0.0075(8) 0.0005(7) 0.0006(7)
C20 0.0237(8) 0.0246(9) 0.0352(10) -0.0063(7) 0.0045(7) -0.0021(7)
C21 0.0268(9) 0.0244(9) 0.0306(9) -0.0026(7) 0.0031(7) -0.0016(7)
C22 0.0286(9) 0.0279(9) 0.0259(9) -0.0034(7) -0.0009(7) 0.0024(7)
C23 0.0255(9) 0.0283(9) 0.0327(10) -0.0064(7) 0.0020(7) 0.0071(7)
C24 0.0335(10) 0.0310(10) 0.0313(10) -0.0028(8) 0.0067(8) 0.0040(8)
C25 0.0284(9) 0.0289(10) 0.0405(11) -0.0013(8) 0.0060(8) -0.0010(8)
C26 0.0336(10) 0.0276(9) 0.0348(10) -0.0029(8) -0.0037(8) 0.0005(8)
C27 0.0354(10) 0.0377(11) 0.0297(10) -0.0031(8) 0.0045(8) -0.0004(8)
C28 0.0264(9) 0.0358(10) 0.0376(11) -0.0046(8) 0.0058(8) -0.0019(8)
C29 0.0262(9) 0.0339(10) 0.0338(10) -0.0067(8) -0.0013(8) 0.0068(8)
C30 0.0271(9) 0.0309(10) 0.0612(13) -0.0148(9) -0.0049(9) 0.0013(8)
C31 0.0281(10) 0.0325(11) 0.0701(14) -0.0194(10) -0.0029(10) 0.0058(8)
C32 0.0264(9) 0.0339(10) 0.0437(11) -0.0044(8) -0.0012(8) 0.0051(8)
C33 0.0354(10) 0.0271(10) 0.0483(12) -0.0015(8) 0.0031(9) -0.0011(8)
C34 0.0383(10) 0.0255(10) 0.0430(11) -0.0032(8) 0.0032(9) 0.0069(8)
C35 0.073(2) 0.066(2) 0.0332(15) -0.0123(13) -0.0068(13) -0.0177(16)
C35' 0.050(7) 0.055(8) 0.059(8) -0.002(6) -0.013(6) -0.019(6)
C36 0.0304(10) 0.0418(12) 0.0659(14) 0.0026(10) 0.0061(10) -0.0049(9)
C37 0.0237(9) 0.0375(10) 0.0276(9) -0.0020(8) 0.0033(7) -0.0030(8)
C38 0.0292(10) 0.0397(11) 0.0402(11) -0.0051(9) 0.0003(8) 0.0078(8)
C39 0.0285(10) 0.0470(12) 0.0371(11) -0.0028(9) -0.0046(8) 0.0076(9)
C40 0.0292(9) 0.0395(11) 0.0285(9) -0.0021(8) 0.0019(8) -0.0043(8)
C41 0.0284(9) 0.0320(10) 0.0321(10) -0.0003(8) 0.0043(8) 0.0000(8)
C42 0.0233(9) 0.0365(10) 0.0276(9) 0.0032(8) 0.0015(7) -0.0015(8)
C43 0.0265(9) 0.0342(10) 0.0272(9) 0.0009(7) 0.0029(7) 0.0012(8)
C44 0.0351(10) 0.0328(10) 0.0393(11) 0.0006(8) 0.0089(8) -0.0048(8)
C45 0.0421(11) 0.0299(10) 0.0375(10) -0.0028(8) 0.0057(9) 0.0005(8)
C46 0.0291(9) 0.0359(10) 0.0312(10) 0.0030(8) 0.0048(8) 0.0076(8)
C47 0.0242(9) 0.0354(10) 0.0324(10) 0.0051(8) 0.0016(7) -0.0007(8)
C48 0.0289(9) 0.0289(9) 0.0288(9) -0.0008(7) -0.0009(7) 0.0029(7)
C49 0.0552(13) 0.0476(13) 0.0447(12) -0.0144(10) -0.0034(10) -0.0016(11)
C50 0.0481(13) 0.0651(16) 0.0615(15) -0.0279(12) 0.0183(11) 0.0027(11)
O5 0.0436(9) 0.0858(13) 0.0776(12) 0.0474(10) 0.0154(8) 0.0037(8)
O6 0.0602(9) 0.0429(8) 0.0387(8) 0.0071(6) -0.0110(7) 0.0026(7)
O7 0.0490(9) 0.0690(12) 0.0666(11) -0.0015(9) 0.0027(8) -0.0293(9)
O8 0.0505(10) 0.0578(10) 0.0661(12) 0.0187(9) 0.0009(8) 0.0041(8)
N3 0.0209(7) 0.0409(9) 0.0298(8) 0.0044(7) 0.0023(6) -0.0035(6)
N4 0.0470(10) 0.0419(10) 0.0340(9) 0.0034(7) 0.0073(8) -0.0145(8)
C51 0.0234(8) 0.0328(10) 0.0293(9) 0.0032(8) 0.0007(7) -0.0011(7)
C52 0.0287(9) 0.0407(11) 0.0301(10) -0.0026(8) 0.0042(8) 0.0008(8)
C53 0.0334(10) 0.0359(10) 0.0275(9) -0.0012(8) -0.0028(8) -0.0002(8)
C54 0.0266(9) 0.0272(9) 0.0313(9) 0.0028(7) -0.0018(7) 0.0010(7)
C55 0.0311(9) 0.0305(10) 0.0315(10) 0.0014(8) -0.0059(8) -0.0007(8)
C56 0.0226(9) 0.0325(10) 0.0450(11) 0.0061(8) -0.0076(8) -0.0020(7)
C57 0.0237(9) 0.0313(10) 0.0373(10) 0.0071(8) -0.0009(8) 0.0020(7)
C58 0.0219(9) 0.0460(12) 0.0468(12) 0.0067(9) 0.0014(8) -0.0027(8)
C59 0.0264(10) 0.0530(13) 0.0432(12) 0.0090(10) 0.0103(9) 0.0005(9)
C60 0.0266(9) 0.0367(10) 0.0362(10) 0.0067(8) 0.0061(8) 0.0054(8)
C61 0.0349(10) 0.0411(11) 0.0327(10) 0.0061(8) 0.0119(8) 0.0063(9)
C62 0.0442(11) 0.0352(11) 0.0263(9) 0.0022(8) 0.0070(8) 0.0057(9)
C63 0.0388(10) 0.0299(10) 0.0294(10) 0.0013(8) 0.0054(8) 0.0026(8)
C64 0.0504(12) 0.0379(11) 0.0287(10) -0.0049(8) 0.0029(9) -0.0035(9)
C65 0.0498(12) 0.0386(11) 0.0360(11) -0.0061(9) 0.0059(9) -0.0140(9)
C66 0.0444(11) 0.0342(11) 0.0318(10) -0.0005(8) 0.0093(9) -0.0080(9)
C67 0.0367(10) 0.0323(10) 0.0275(9) -0.0006(8) 0.0065(8) -0.0017(8)
C68 0.0292(9) 0.0309(10) 0.0292(9) 0.0014(8) 0.0047(7) 0.0038(8)
C69 0.0248(9) 0.0306(9) 0.0303(9) 0.0050(8) 0.0018(7) 0.0028(7)
C70 0.0250(9) 0.0294(9) 0.0305(9) 0.0066(7) 0.0010(7) 0.0010(7)
C71 0.0253(8) 0.0251(9) 0.0289(9) 0.0041(7) 0.0006(7) -0.0010(7)
C72 0.0255(9) 0.0305(10) 0.0253(9) -0.0003(7) 0.0002(7) -0.0019(7)
C73 0.0262(9) 0.0326(10) 0.0263(9) -0.0016(7) 0.0038(7) -0.0022(7)
C74 0.0268(9) 0.0405(11) 0.0322(10) 0.0060(8) 0.0007(8) 0.0030(8)
C75 0.0246(9) 0.0543(13) 0.0420(11) 0.0116(10) 0.0054(8) 0.0043(9)
C76 0.0314(10) 0.0513(13) 0.0428(11) 0.0139(10) 0.0090(9) -0.0031(9)
C77 0.0385(11) 0.0377(11) 0.0411(11) 0.0114(9) 0.0007(9) 0.0035(9)
C78 0.0286(9) 0.0321(10) 0.0378(10) -0.0004(8) 0.0040(8) 0.0037(8)
C79 0.0203(8) 0.0370(10) 0.0246(9) -0.0001(7) 0.0043(7) -0.0001(7)
C80 0.0255(9) 0.0359(10) 0.0306(10) -0.0055(8) 0.0007(7) -0.0028(8)
C81 0.0365(10) 0.0296(10) 0.0342(10) 0.0001(8) 0.0045(8) -0.0007(8)
C82 0.0305(9) 0.0384(11) 0.0277(9) 0.0024(8) 0.0029(8) 0.0039(8)
C83 0.0296(10) 0.0460(12) 0.0309(10) -0.0010(9) -0.0034(8) -0.0073(9)
C84 0.0295(9) 0.0346(10) 0.0346(10) 0.0014(8) 0.0015(8) -0.0070(8)
C85 0.0730(17) 0.0657(17) 0.0705(17) 0.0337(14) 0.0162(14) -0.0037(14)
C86 0.0893(19) 0.0378(13) 0.0485(13) 0.0055(10) -0.0026(12) 0.0123(12)
C87 0.0490(12) 0.0437(12) 0.0292(10) -0.0050(9) 0.0067(9) -0.0191(10)
C88 0.0485(12) 0.0384(12) 0.0444(12) -0.0071(9) 0.0120(10) -0.0164(10)
C89 0.0504(13) 0.0450(13) 0.0449(12) -0.0095(10) 0.0088(10) -0.0137(10)
C90 0.0491(13) 0.0556(14) 0.0390(12) -0.0068(10) 0.0040(10) -0.0234(11)
C91 0.0591(15) 0.0560(15) 0.0458(13) 0.0058(11) -0.0005(11) -0.0320(12)
C92 0.0562(14) 0.0468(13) 0.0429(12) 0.0050(10) 0.0007(10) -0.0190(11)
C93 0.0476(12) 0.0268(10) 0.0344(10) -0.0016(8) 0.0105(9) -0.0098(9)
C94 0.0596(13) 0.0281(10) 0.0391(11) -0.0001(8) 0.0195(10) 0.0003(9)
C95 0.0525(13) 0.0283(11) 0.0571(14) 0.0054(9) 0.0225(11) 0.0057(9)
C96 0.0472(12) 0.0334(11) 0.0469(12) 0.0086(9) 0.0052(10) -0.0021(9)
C97 0.0449(12) 0.0478(13) 0.0367(11) 0.0022(9) 0.0113(10) -0.0069(10)
C98 0.0391(11) 0.0415(12) 0.0380(11) -0.0015(9) 0.0115(9) -0.0055(9)
C99 0.0479(14) 0.0714(19) 0.097(2) -0.0129(16) 0.0129(14) -0.0132(14)
C100 0.0515(19) 0.065(2) 0.103(3) 0.0329(19) 0.0017(17) 0.0062(15)
C101 0.052(8) 0.045(7) 0.044(8) 0.007(6) 0.005(6) 0.006(6)

loop_
_atom_type_symbol
_atom_type_description
_atom_type_scat_dispersion_real
_atom_type_scat_dispersion_imag
_atom_type_scat_source
C C 0.0033 0.0016 'International Tables Vol C Tables 4.2.6.8 and 6.1.1.4'
H H 0.0000 0.0000 'International Tables Vol C Tables 4.2.6.8 and 6.1.1.4'
N N 0.0061 0.0033 'International Tables Vol C Tables 4.2.6.8 and 6.1.1.4'
O O 0.0106 0.0060 'International Tables Vol C Tables 4.2.6.8 and 6.1.1.4'

loop_
_geom_angle_atom_site_label_1
_geom_angle_atom_site_label_2
_geom_angle_atom_site_label_3
_geom_angle
_geom_angle_site_symmetry_1
_geom_angle_site_symmetry_3
_geom_angle_publ_flag
C35' O1 C26 123.5(6) . . ?
C26 O1 C35 118.60(17) . . ?
C32 O2 C36 117.01(15) . . ?
C40 O3 C49 117.34(15) . . ?
C46 O4 C50 116.79(15) . . ?
C1 N1 C23 120.51(14) . . ?
C1 N1 C29 120.56(14) . . ?
C23 N1 C29 118.55(14) . . ?
C16 N2 C43 120.29(14) . . ?
C16 N2 C37 119.30(13) . . ?
C43 N2 C37 119.95(14) . . ?
C22 C1 C2 119.24(15) . . ?
C22 C1 N1 121.17(16) . . ?
C2 C1 N1 119.56(15) . . ?
C3 C2 C1 119.50(17) . . ?
C2 C3 C4 121.79(17) . . ?
C3 C4 C21 118.49(15) . . ?
C3 C4 C5 121.64(17) . . ?
C21 C4 C5 119.63(16) . . ?
C6 C5 C4 120.10(18) . . ?
C5 C6 C7 121.38(16) . . ?
C20 C7 C8 119.65(18) . . ?
C20 C7 C6 119.82(16) . . ?
C8 C7 C6 120.52(16) . . ?
C9 C8 C7 120.78(17) . . ?
C8 C9 C10 120.76(17) . . ?
C19 C10 C9 119.84(18) . . ?
C19 C10 C11 119.58(17) . . ?
C9 C10 C11 120.58(17) . . ?
C12 C11 C10 121.73(18) . . ?
C11 C12 C13 120.11(19) . . ?
C14 C13 C18 118.80(16) . . ?
C14 C13 C12 121.65(18) . . ?
C18 C13 C12 119.40(17) . . ?
C15 C14 C13 121.79(18) . . ?
C14 C15 C16 119.77(17) . . ?
C17 C16 C15 119.23(16) . . ?
C17 C16 N2 119.85(16) . . ?
C15 C16 N2 120.90(16) . . ?
C16 C17 C18 121.96(16) . . ?
C17 C18 C13 117.78(16) . . ?
C17 C18 C19 122.87(16) . . ?
C13 C18 C19 119.19(15) . . ?
C10 C19 C20 118.05(15) . . ?
C10 C19 C18 117.03(16) . . ?
C20 C19 C18 124.74(15) . . ?
C7 C20 C19 118.62(16) . . ?
C7 C20 C21 116.87(16) . . ?
C19 C20 C21 124.48(15) . . ?
C22 C21 C4 118.05(15) . . ?
C22 C21 C20 123.08(16) . . ?
C4 C21 C20 118.71(15) . . ?
C1 C22 C21 121.73(16) . . ?
C28 C23 C24 118.02(16) . . ?
C28 C23 N1 120.75(16) . . ?
C24 C23 N1 121.21(15) . . ?
C25 C24 C23 121.06(16) . . ?
C24 C25 C26 120.22(16) . . ?
O1 C26 C27 123.33(16) . . ?
O1 C26 C25 117.42(16) . . ?
C27 C26 C25 119.25(17) . . ?
C26 C27 C28 120.09(17) . . ?
C23 C28 C27 121.32(17) . . ?
C34 C29 C30 118.76(17) . . ?
C34 C29 N1 121.74(16) . . ?
C30 C29 N1 119.46(17) . . ?
C31 C30 C29 120.50(18) . . ?
C30 C31 C32 120.35(18) . . ?
O2 C32 C33 125.02(17) . . ?
O2 C32 C31 115.51(16) . . ?
C33 C32 C31 119.47(17) . . ?
C32 C33 C34 119.84(18) . . ?
C29 C34 C33 121.04(17) . . ?
C42 C37 C38 118.35(17) . . ?
C42 C37 N2 120.87(16) . . ?
C38 C37 N2 120.76(16) . . ?
C39 C38 C37 120.78(18) . . ?
C38 C39 C40 120.40(18) . . ?
O3 C40 C39 115.80(16) . . ?
O3 C40 C41 124.74(17) . . ?
C39 C40 C41 119.45(17) . . ?
C40 C41 C42 119.67(17) . . ?
C37 C42 C41 121.33(17) . . ?
C44 C43 C48 118.50(15) . . ?
C44 C43 N2 120.89(16) . . ?
C48 C43 N2 120.61(16) . . ?
C43 C44 C45 121.34(17) . . ?
C46 C45 C44 119.84(17) . . ?
O4 C46 C45 125.35(17) . . ?
O4 C46 C47 115.34(16) . . ?
C45 C46 C47 119.30(16) . . ?
C48 C47 C46 120.54(16) . . ?
C47 C48 C43 120.46(16) . . ?
C76 O5 C85 118.68(18) . . ?
C82 O6 C86 118.18(16) . . ?
C90 O7 C99 116.83(18) . . ?
C101 O8 C96 123.2(6) . . ?
C96 O8 C100 120.7(2) . . ?
C73 N3 C51 118.67(14) . . ?
C73 N3 C79 121.45(14) . . ?
C51 N3 C79 117.07(13) . . ?
C93 N4 C87 121.95(15) . . ?
C93 N4 C66 118.36(16) . . ?
C87 N4 C66 118.67(17) . . ?
C72 C51 C52 120.15(16) . . ?
C72 C51 N3 119.39(15) . . ?
C52 C51 N3 120.43(15) . . ?
C53 C52 C51 119.52(16) . . ?
C52 C53 C54 121.50(17) . . ?
C53 C54 C71 119.56(16) . . ?
C53 C54 C55 120.43(16) . . ?
C71 C54 C55 119.82(15) . . ?
C56 C55 C54 120.35(17) . . ?
C55 C56 C57 121.39(17) . . ?
C70 C57 C58 120.23(17) . . ?
C70 C57 C56 120.49(15) . . ?
C58 C57 C56 119.20(17) . . ?
C59 C58 C57 120.36(17) . . ?
C58 C59 C60 121.15(17) . . ?
C59 C60 C69 119.98(17) . . ?
C59 C60 C61 119.64(16) . . ?
C69 C60 C61 120.37(17) . . ?
C62 C61 C60 121.31(16) . . ?
C61 C62 C63 120.03(17) . . ?
C64 C63 C68 118.95(16) . . ?
C64 C63 C62 121.10(17) . . ?
C68 C63 C62 119.72(17) . . ?
C65 C64 C63 121.46(18) . . ?
C64 C65 C66 119.52(18) . . ?
C67 C66 C65 119.70(16) . . ?
C67 C66 N4 121.48(17) . . ?
C65 C66 N4 118.80(17) . . ?
C66 C67 C68 121.70(17) . . ?
C67 C68 C63 117.56(16) . . ?
C67 C68 C69 123.34(16) . . ?
C63 C68 C69 118.99(15) . . ?
C60 C69 C70 118.08(16) . . ?
C60 C69 C68 116.32(16) . . ?
C70 C69 C68 125.59(15) . . ?
C57 C70 C69 117.92(15) . . ?
C57 C70 C71 116.60(16) . . ?
C69 C70 C71 125.12(15) . . ?
C72 C71 C54 117.10(15) . . ?
C72 C71 C70 123.25(15) . . ?
C54 C71 C70 119.35(15) . . ?
C51 C72 C71 121.75(16) . . ?
C78 C73 C74 118.08(15) . . ?
C78 C73 N3 120.09(15) . . ?
C74 C73 N3 121.82(16) . . ?
C75 C74 C73 120.58(17) . . ?
C74 C75 C76 120.72(17) . . ?
O5 C76 C75 114.72(17) . . ?
O5 C76 C77 125.77(18) . . ?
C75 C76 C77 119.46(17) . . ?
C78 C77 C76 119.77(17) . . ?
C77 C78 C73 121.36(17) . . ?
C80 C79 C84 118.02(17) . . ?
C80 C79 N3 120.80(16) . . ?
C84 C79 N3 121.18(16) . . ?
C79 C80 C81 121.79(17) . . ?
C82 C81 C80 119.34(17) . . ?
O6 C82 C81 125.52(17) . . ?
O6 C82 C83 115.00(17) . . ?
C81 C82 C83 119.48(17) . . ?
C84 C83 C82 120.90(18) . . ?
C83 C84 C79 120.45(18) . . ?
C88 C87 C92 118.3(2) . . ?
C88 C87 N4 120.46(17) . . ?
C92 C87 N4 121.2(2) . . ?
C87 C88 C89 121.70(19) . . ?
C90 C89 C88 119.9(2) . . ?
O7 C90 C89 124.3(2) . . ?
O7 C90 C91 116.87(19) . . ?
C89 C90 C91 118.9(2) . . ?
C92 C91 C90 121.1(2) . . ?
C91 C92 C87 120.1(2) . . ?
C94 C93 C98 117.89(19) . . ?
C94 C93 N4 120.01(17) . . ?
C98 C93 N4 122.09(18) . . ?
C95 C94 C93 121.69(18) . . ?
C94 C95 C96 119.94(19) . . ?
O8 C96 C97 117.60(18) . . ?
O8 C96 C95 123.27(19) . . ?
C97 C96 C95 119.1(2) . . ?
C96 C97 C98 120.77(18) . . ?
C97 C98 C93 120.46(19) . . ?

loop_
_geom_bond_atom_site_label_1
_geom_bond_atom_site_label_2
_geom_bond_distance
_geom_bond_site_symmetry_2
_geom_bond_publ_flag
O1 C35' 1.326(12) . ?
O1 C26 1.370(2) . ?
O1 C35 1.413(3) . ?
O2 C32 1.372(2) . ?
O2 C36 1.423(2) . ?
O3 C40 1.369(2) . ?
O3 C49 1.418(2) . ?
O4 C46 1.367(2) . ?
O4 C50 1.423(2) . ?
N1 C1 1.415(2) . ?
N1 C23 1.422(2) . ?
N1 C29 1.427(2) . ?
N2 C16 1.417(2) . ?
N2 C43 1.419(2) . ?
N2 C37 1.423(2) . ?
C1 C22 1.376(2) . ?
C1 C2 1.411(2) . ?
C2 C3 1.364(2) . ?
C3 C4 1.408(3) . ?
C4 C21 1.415(2) . ?
C4 C5 1.427(2) . ?
C5 C6 1.346(3) . ?
C6 C7 1.427(3) . ?
C7 C20 1.415(2) . ?
C7 C8 1.417(3) . ?
C8 C9 1.351(3) . ?
C9 C10 1.420(3) . ?
C10 C19 1.416(2) . ?
C10 C11 1.427(3) . ?
C11 C12 1.348(3) . ?
C12 C13 1.429(3) . ?
C13 C14 1.410(3) . ?
C13 C18 1.418(2) . ?
C14 C15 1.362(3) . ?
C15 C16 1.408(3) . ?
C16 C17 1.380(2) . ?
C17 C18 1.410(2) . ?
C18 C19 1.457(2) . ?
C19 C20 1.437(3) . ?
C20 C21 1.454(2) . ?
C21 C22 1.408(2) . ?
C23 C28 1.385(2) . ?
C23 C24 1.391(2) . ?
C24 C25 1.382(3) . ?
C25 C26 1.388(2) . ?
C26 C27 1.382(2) . ?
C27 C28 1.385(3) . ?
C29 C34 1.380(3) . ?
C29 C30 1.389(3) . ?
C30 C31 1.378(3) . ?
C31 C32 1.390(3) . ?
C32 C33 1.379(3) . ?
C33 C34 1.388(3) . ?
C37 C42 1.383(3) . ?
C37 C38 1.395(3) . ?
C38 C39 1.379(3) . ?
C39 C40 1.387(3) . ?
C40 C41 1.388(3) . ?
C41 C42 1.389(2) . ?
C43 C44 1.383(3) . ?
C43 C48 1.393(2) . ?
C44 C45 1.388(2) . ?
C45 C46 1.381(3) . ?
C46 C47 1.392(3) . ?
C47 C48 1.381(2) . ?
O5 C76 1.373(2) . ?
O5 C85 1.392(3) . ?
O6 C82 1.372(2) . ?
O6 C86 1.405(3) . ?
O7 C90 1.375(3) . ?
O7 C99 1.429(3) . ?
O8 C101 1.212(13) . ?
O8 C96 1.370(3) . ?
O8 C100 1.406(3) . ?
N3 C73 1.417(2) . ?
N3 C51 1.427(2) . ?
N3 C79 1.428(2) . ?
N4 C93 1.414(3) . ?
N4 C87 1.423(3) . ?
N4 C66 1.427(2) . ?
C51 C72 1.377(2) . ?
C51 C52 1.403(2) . ?
C52 C53 1.362(2) . ?
C53 C54 1.411(2) . ?
C54 C71 1.421(2) . ?
C54 C55 1.424(2) . ?
C55 C56 1.343(2) . ?
C56 C57 1.427(3) . ?
C57 C70 1.417(2) . ?
C57 C58 1.421(2) . ?
C58 C59 1.351(3) . ?
C59 C60 1.415(3) . ?
C60 C69 1.416(2) . ?
C60 C61 1.428(3) . ?
C61 C62 1.346(3) . ?
C62 C63 1.426(2) . ?
C63 C64 1.411(3) . ?
C63 C68 1.417(2) . ?
C64 C65 1.365(3) . ?
C65 C66 1.407(3) . ?
C66 C67 1.374(3) . ?
C67 C68 1.413(2) . ?
C68 C69 1.456(2) . ?
C69 C70 1.449(2) . ?
C70 C71 1.458(2) . ?
C71 C72 1.415(2) . ?
C73 C78 1.386(2) . ?
C73 C74 1.397(2) . ?
C74 C75 1.377(2) . ?
C75 C76 1.379(3) . ?
C76 C77 1.385(3) . ?
C77 C78 1.384(3) . ?
C79 C80 1.381(2) . ?
C79 C84 1.396(2) . ?
C80 C81 1.391(3) . ?
C81 C82 1.381(3) . ?
C82 C83 1.383(3) . ?
C83 C84 1.377(3) . ?
C87 C88 1.380(3) . ?
C87 C92 1.394(3) . ?
C88 C89 1.384(3) . ?
C89 C90 1.381(3) . ?
C90 C91 1.389(3) . ?
C91 C92 1.381(3) . ?
C93 C94 1.388(3) . ?
C93 C98 1.394(3) . ?
C94 C95 1.378(3) . ?
C95 C96 1.385(3) . ?
C96 C97 1.382(3) . ?
C97 C98 1.385(3) . ?
